data_1565773
loop_
_publ_author_name
'LaDuca, Andrew R.'
'LaDuca, Robert L.'

_publ_section_title
;
 Diverse 2D and 3D topologies in cobalt cyclohexyldicarboxylate
 coordination polymers with bis(4-pyridylmethyl)piperazine coligands
;
_journal_name_full 'Inorganica Chimica Acta'
_journal_page_first 119122
_journal_paper_doi 10.1016/j.ica.2019.119122
_journal_volume 498
_journal_year 2019
_chemical_formula_moiety 'C24 H34 Co N4 O6'
_chemical_formula_sum 'C24 H34 Co N4 O6'
_chemical_formula_weight 533.48
_space_group_crystal_system monoclinic
_space_group_IT_number 14
_space_group_name_Hall '-P 2ybc'
_space_group_name_H-M_alt 'P 1 21/c 1'
_atom_sites_solution_hydrogens mixed
_atom_sites_solution_primary dual
_cell_angle_alpha 90
_cell_angle_beta 98.305(5)
_cell_angle_gamma 90
_cell_formula_units_Z 4
_cell_length_a 21.760(8)
_cell_length_b 5.522(2)
_cell_length_c 20.662(7)
_cell_measurement_reflns_used 1027
_cell_measurement_temperature 173(2)
_cell_measurement_theta_max 18.08
_cell_measurement_theta_min 2.54
_cell_volume 2456.7(15)
_computing_cell_refinement 'APEX2 (BRUKER, V2012.10-0, 2012)'
_computing_data_collection 'COSMO (BRUKER, V1.61, 2009)'
_computing_data_reduction 'SAINT v8.34A (Bruker, 2013)'
_computing_molecular_graphics
;
O. V. Dolomanov, L. J. Bourhis, R. J. Gildea, J. A. K. Howard and H. Puschmann,
OLEX2: a complete structure solution, refinement and analysis program.
J. Appl. Cryst. (2009). 42, 339-341.
;
_computing_publication_material
;
O. V. Dolomanov, L. J. Bourhis, R. J. Gildea, J. A. K. Howard and H. Puschmann,
OLEX2: a complete structure solution, refinement and analysis program.
J. Appl. Cryst. (2009). 42, 339-341.
;
_computing_structure_refinement 'SHELXL (Sheldrick, Acta Cryst. A64 2008, 112-122)'
_computing_structure_solution 'SHELXS (Sheldrick, Acta Cryst. A64 2008, 112-122)'
_diffrn_ambient_temperature 173.15
_diffrn_detector_area_resol_mean 8.4
_diffrn_measured_fraction_theta_full 0.999
_diffrn_measured_fraction_theta_max 0.993
_diffrn_measurement_device_type 'Bruker APEX-II CCD'
_diffrn_measurement_method \w
_diffrn_radiation_monochromator graphite
_diffrn_radiation_type MoK\a
_diffrn_radiation_wavelength 0.71073
_diffrn_reflns_av_R_equivalents 0.1931
_diffrn_reflns_av_unetI/netI 0.2181
_diffrn_reflns_Laue_measured_fraction_full 0.999
_diffrn_reflns_Laue_measured_fraction_max 0.993
_diffrn_reflns_limit_h_max 26
_diffrn_reflns_limit_h_min -26
_diffrn_reflns_limit_k_max 6
_diffrn_reflns_limit_k_min -6
_diffrn_reflns_limit_l_max 24
_diffrn_reflns_limit_l_min -24
_diffrn_reflns_number 16512
_diffrn_reflns_point_group_measured_fraction_full 0.999
_diffrn_reflns_point_group_measured_fraction_max 0.993
_diffrn_reflns_theta_full 25.242
_diffrn_reflns_theta_max 25.442
_diffrn_reflns_theta_min 1.892
_diffrn_source 'sealed tube'
_diffrn_standards_number 0
_exptl_absorpt_coefficient_mu 0.746
_exptl_absorpt_correction_T_max 0.7452
_exptl_absorpt_correction_T_min 0.5914
_exptl_absorpt_correction_type multi-scan
_exptl_absorpt_process_details
'SADABS-2014/5 (Bruker,2014/5) was used for absorption correction. wR2(int) was 0.1037 before and 0.0756 after correction. The Ratio of minimum to maximum transmission is 0.7936. The \l/2 correction factor is 0.00150.'
_exptl_crystal_colour pink
_exptl_crystal_density_diffrn 1.442
_exptl_crystal_description block
_exptl_crystal_F_000 1124
_exptl_crystal_size_max 0.14
_exptl_crystal_size_mid 0.09
_exptl_crystal_size_min 0.08
_refine_diff_density_max 0.736
_refine_diff_density_min -0.552
_refine_diff_density_rms 0.113
_refine_ls_extinction_coef .
_refine_ls_extinction_method none
_refine_ls_goodness_of_fit_ref 0.959
_refine_ls_hydrogen_treatment constr
_refine_ls_matrix_type full
_refine_ls_number_parameters 318
_refine_ls_number_reflns 4519
_refine_ls_number_restraints 0
_refine_ls_restrained_S_all 0.959
_refine_ls_R_factor_all 0.1771
_refine_ls_R_factor_gt 0.0788
_refine_ls_shift/su_max 0.001
_refine_ls_shift/su_mean 0.000
_refine_ls_structure_factor_coef Fsqd
_refine_ls_weighting_details 'w=1/[\s^2^(Fo^2^)+(0.0274P)^2^] where P=(Fo^2^+2Fc^2^)/3'
_refine_ls_weighting_scheme calc
_refine_ls_wR_factor_gt 0.1542
_refine_ls_wR_factor_ref 0.2003
_reflns_Friedel_coverage 0.000
_reflns_Friedel_fraction_full .
_reflns_Friedel_fraction_max .
_reflns_number_gt 2109
_reflns_number_total 4519
_reflns_threshold_expression 'I > 2\s(I)'
_cod_data_source_file ICA-2019-498-119122.cif
_cod_data_source_block rjs
_cod_depositor_comments
;
The following automatic conversions were performed:

data item '_exptl_absorpt_correction_type' value 'Multi-scan' was
changed to 'multi-scan' in accordance with the built-in table derived
from the CIF Core dictionary named 'cif_core.dic' version 2.4.5 last
updated on 2014-11-21.

Automatic conversion script
Id: cif_fix_values 8738 2021-04-28 16:35:53Z antanas 
;
_cod_database_code 1565773
_shelx_space_group_comment
;
The symmetry employed for this shelxl refinement is uniquely defined
by the following loop, which should always be used as a source of
symmetry information in preference to the above space-group names.
They are only intended as comments.
;
_shelx_estimated_absorpt_t_max 0.943
_shelx_estimated_absorpt_t_min 0.903
_olex2_refinement_description
;
1. Fixed Uiso
 At 1.2 times of:
  All C(H) groups, All C(H,H) groups
 At 1.5 times of:
  All O(H,H) groups
2.a Rotating group:
 O5(H5A,H5B), O6(H6A,H6B)
2.b Ternary CH refined with riding coordinates:
 C2(H2), C5(H5)
2.c Secondary CH2 refined with riding coordinates:
 C3(H3A,H3B), C4(H4A,H4B), C6(H6C,H6D), C7(H7A,H7B), C14(H14A,H14B), C15(H15A,
 H15B), C16(H16A,H16B), C22(H22A,H22B), C23(H23A,H23B), C24(H24A,H24B)
2.d Aromatic/amide H refined with riding coordinates:
 C9(H9), C10(H10), C12(H12), C13(H13), C17(H17), C18(H18), C20(H20), C21(H21)
;
_olex2_diffrn_ambient_temperature_device 'Oxford Cryosystems'

loop_
_space_group_symop_operation_xyz
'x, y, z'
'-x, y+1/2, -z+1/2'
'-x, -y, -z'
'x, -y-1/2, z-1/2'

loop_
_atom_site_label
_atom_site_type_symbol
_atom_site_fract_x
_atom_site_fract_y
_atom_site_fract_z
_atom_site_U_iso_or_equiv
_atom_site_adp_type
_atom_site_occupancy
_atom_site_site_symmetry_order
_atom_site_calc_flag
_atom_site_refinement_flags_posn
_atom_site_refinement_flags_adp
_atom_site_refinement_flags_occupancy
_atom_site_disorder_assembly
_atom_site_disorder_group
Co1 Co 0.73896(4) 0.31892(17) 0.24269(4) 0.0273(3) Uani 1 1 d . . . . .
O1 O 0.7583(2) 0.5502(8) 0.3237(2) 0.0279(12) Uani 1 1 d . . . . .
O2 O 0.8112(2) 0.2951(9) 0.3965(2) 0.0376(13) Uani 1 1 d . . . . .
O3 O 0.6990(2) 0.1470(9) 0.5809(2) 0.0332(12) Uani 1 1 d . . . . .
O4 O 0.7243(2) 0.4129(8) 0.6615(2) 0.0270(11) Uani 1 1 d . . . . .
O5 O 0.6974(2) 0.6076(8) 0.1857(2) 0.0306(12) Uani 1 1 d . . . . .
H5A H 0.6561 0.6092 0.1851 0.046 Uiso 1 1 d GR . . . .
H5B H 0.7013 0.5850 0.1436 0.046 Uiso 1 1 d GR . . . .
O6 O 0.7805(2) 0.0252(8) 0.2953(2) 0.0304(12) Uani 1 1 d . . . . .
H6A H 0.7532 -0.0939 0.2972 0.046 Uiso 1 1 d GR . . . .
H6B H 0.7912 0.0663 0.3370 0.046 Uiso 1 1 d GR . . . .
N1 N 0.8321(3) 0.3997(11) 0.2158(2) 0.0280(14) Uani 1 1 d . . . . .
N2 N 0.9915(3) 0.5423(11) 0.0668(3) 0.0328(15) Uani 1 1 d . . . . .
N3 N 0.6491(2) 0.2307(10) 0.2725(3) 0.0263(14) Uani 1 1 d . . . . .
N4 N 0.5002(2) 0.0638(11) 0.4326(3) 0.0317(15) Uani 1 1 d . . . . .
C1 C 0.7863(3) 0.4942(13) 0.3811(3) 0.0303(18) Uani 1 1 d . . . . .
C2 C 0.7883(3) 0.6916(13) 0.4342(3) 0.0280(17) Uani 1 1 d . . . . .
H2 H 0.8050 0.8408 0.4155 0.034 Uiso 1 1 calc R . . . .
C3 C 0.8316(3) 0.6363(12) 0.4971(3) 0.0278(17) Uani 1 1 d . . . . .
H3A H 0.8405 0.7886 0.5220 0.033 Uiso 1 1 calc R . . . .
H3B H 0.8713 0.5739 0.4859 0.033 Uiso 1 1 calc R . . . .
C4 C 0.8051(3) 0.4517(13) 0.5408(3) 0.0321(18) Uani 1 1 d . . . . .
H4A H 0.8330 0.4374 0.5829 0.038 Uiso 1 1 calc R . . . .
H4B H 0.8024 0.2910 0.5193 0.038 Uiso 1 1 calc R . . . .
C5 C 0.7402(3) 0.5304(13) 0.5535(3) 0.0298(18) Uani 1 1 d . . . . .
H5 H 0.7440 0.6926 0.5752 0.036 Uiso 1 1 calc R . . . .
C6 C 0.6973(3) 0.5557(13) 0.4888(3) 0.0311(18) Uani 1 1 d . . . . .
H6C H 0.6548 0.5960 0.4971 0.037 Uiso 1 1 calc R . . . .
H6D H 0.6956 0.4007 0.4645 0.037 Uiso 1 1 calc R . . . .
C7 C 0.7218(3) 0.7565(13) 0.4482(3) 0.0340(19) Uani 1 1 d . . . . .
H7A H 0.7230 0.9117 0.4724 0.041 Uiso 1 1 calc R . . . .
H7B H 0.6937 0.7762 0.4064 0.041 Uiso 1 1 calc R . . . .
C8 C 0.7179(3) 0.3495(14) 0.6008(3) 0.0302(18) Uani 1 1 d . . . . .
C9 C 0.6276(3) 0.3642(13) 0.3176(3) 0.0348(19) Uani 1 1 d . . . . .
H9 H 0.6479 0.5128 0.3302 0.042 Uiso 1 1 calc R . . . .
C10 C 0.5766(3) 0.2975(15) 0.3476(4) 0.041(2) Uani 1 1 d . . . . .
H10 H 0.5636 0.3984 0.3803 0.049 Uiso 1 1 calc R . . . .
C11 C 0.5454(3) 0.0869(14) 0.3300(3) 0.0305(18) Uani 1 1 d . . . . .
C12 C 0.5667(3) -0.0474(14) 0.2823(3) 0.038(2) Uani 1 1 d . . . . .
H12 H 0.5461 -0.1936 0.2679 0.046 Uiso 1 1 calc R . . . .
C13 C 0.6177(3) 0.0265(14) 0.2549(3) 0.039(2) Uani 1 1 d . . . . .
H13 H 0.6312 -0.0718 0.2220 0.047 Uiso 1 1 calc R . . . .
C14 C 0.4911(3) 0.0081(14) 0.3628(3) 0.037(2) Uani 1 1 d . . . . .
H14A H 0.4530 0.0902 0.3416 0.045 Uiso 1 1 calc R . . . .
H14B H 0.4850 -0.1686 0.3568 0.045 Uiso 1 1 calc R . . . .
C15 C 0.5477(3) -0.0898(16) 0.4677(3) 0.043(2) Uani 1 1 d . . . . .
H15A H 0.5872 -0.0675 0.4499 0.051 Uiso 1 1 calc R . . . .
H15B H 0.5352 -0.2616 0.4617 0.051 Uiso 1 1 calc R . . . .
C16 C 0.4427(3) 0.0278(15) 0.4600(3) 0.0357(19) Uani 1 1 d . . . . .
H16A H 0.4293 -0.1430 0.4540 0.043 Uiso 1 1 calc R . . . .
H16B H 0.4097 0.1318 0.4367 0.043 Uiso 1 1 calc R . . . .
C17 C 0.8772(3) 0.2286(14) 0.2248(3) 0.0346(19) Uani 1 1 d . . . . .
H17 H 0.8699 0.0857 0.2481 0.042 Uiso 1 1 calc R . . . .
C18 C 0.9340(3) 0.2534(14) 0.2013(3) 0.036(2) Uani 1 1 d . . . . .
H18 H 0.9645 0.1298 0.2096 0.044 Uiso 1 1 calc R . . . .
C19 C 0.9459(3) 0.4552(15) 0.1663(3) 0.0347(19) Uani 1 1 d . . . . .
C20 C 0.9001(3) 0.6317(13) 0.1578(3) 0.0294(18) Uani 1 1 d . . . . .
H20 H 0.9066 0.7757 0.1345 0.035 Uiso 1 1 calc R . . . .
C21 C 0.8454(3) 0.5996(13) 0.1827(3) 0.0337(19) Uani 1 1 d . . . . .
H21 H 0.8153 0.7252 0.1764 0.040 Uiso 1 1 calc R . . . .
C22 C 1.0036(3) 0.4873(14) 0.1362(3) 0.0346(19) Uani 1 1 d . . . . .
H22A H 1.0285 0.6202 0.1591 0.042 Uiso 1 1 calc R . . . .
H22B H 1.0287 0.3372 0.1426 0.042 Uiso 1 1 calc R . . . .
C23 C 0.9641(3) 0.3329(13) 0.0299(3) 0.0330(18) Uani 1 1 d . . . . .
H23A H 0.9251 0.2862 0.0461 0.040 Uiso 1 1 calc R . . . .
H23B H 0.9931 0.1941 0.0367 0.040 Uiso 1 1 calc R . . . .
C24 C 1.0494(3) 0.6097(14) 0.0422(3) 0.0337(19) Uani 1 1 d . . . . .
H24A H 1.0795 0.4745 0.0493 0.040 Uiso 1 1 calc R . . . .
H24B H 1.0681 0.7528 0.0663 0.040 Uiso 1 1 calc R . . . .

loop_
_atom_site_aniso_label
_atom_site_aniso_U_11
_atom_site_aniso_U_22
_atom_site_aniso_U_33
_atom_site_aniso_U_23
_atom_site_aniso_U_13
_atom_site_aniso_U_12
Co1 0.0328(6) 0.0262(6) 0.0231(5) 0.0001(5) 0.0049(4) -0.0007(5)
O1 0.038(3) 0.025(3) 0.021(3) 0.003(2) 0.002(2) -0.002(2)
O2 0.052(3) 0.028(3) 0.030(3) 0.000(2) -0.005(2) 0.011(3)
O3 0.043(3) 0.024(3) 0.031(3) -0.001(2) 0.000(2) -0.004(3)
O4 0.034(3) 0.029(3) 0.018(2) 0.002(2) 0.003(2) 0.004(2)
O5 0.028(3) 0.039(3) 0.026(3) 0.006(2) 0.009(2) 0.006(2)
O6 0.037(3) 0.028(3) 0.026(3) 0.003(2) 0.003(2) -0.006(2)
N1 0.037(4) 0.027(4) 0.019(3) 0.004(3) 0.001(3) 0.002(3)
N2 0.031(3) 0.041(4) 0.028(3) -0.006(3) 0.008(3) -0.004(3)
N3 0.024(3) 0.027(4) 0.027(3) -0.005(3) 0.004(3) 0.004(3)
N4 0.023(3) 0.041(4) 0.032(3) 0.006(3) 0.007(3) 0.001(3)
C1 0.035(5) 0.026(5) 0.033(5) -0.002(4) 0.011(4) -0.007(4)
C2 0.043(4) 0.024(4) 0.018(4) -0.003(3) 0.010(3) -0.004(4)
C3 0.028(4) 0.030(5) 0.023(4) -0.001(3) -0.004(3) -0.006(3)
C4 0.032(4) 0.038(5) 0.027(4) -0.001(3) 0.006(3) -0.004(4)
C5 0.034(4) 0.026(5) 0.030(4) -0.001(3) 0.004(3) -0.004(4)
C6 0.032(4) 0.035(5) 0.026(4) -0.003(3) 0.001(3) 0.012(4)
C7 0.042(5) 0.031(5) 0.029(4) 0.007(3) 0.005(3) 0.012(4)
C8 0.029(4) 0.038(6) 0.024(4) 0.011(4) 0.008(3) 0.005(4)
C9 0.041(5) 0.026(5) 0.038(4) -0.005(4) 0.009(4) -0.002(4)
C10 0.038(5) 0.042(5) 0.045(5) -0.010(4) 0.011(4) 0.003(4)
C11 0.026(4) 0.038(5) 0.028(4) 0.005(4) 0.003(3) 0.000(4)
C12 0.045(5) 0.034(5) 0.039(5) -0.005(4) 0.017(4) -0.007(4)
C13 0.040(5) 0.042(6) 0.037(5) -0.010(4) 0.013(4) 0.002(4)
C14 0.034(4) 0.046(6) 0.031(4) -0.008(4) 0.003(3) -0.010(4)
C15 0.032(5) 0.064(6) 0.032(4) 0.008(4) 0.005(4) 0.011(4)
C16 0.027(4) 0.051(6) 0.028(4) 0.007(4) 0.003(3) 0.007(4)
C17 0.038(5) 0.033(5) 0.032(4) 0.004(3) 0.000(3) -0.003(4)
C18 0.023(4) 0.043(5) 0.043(5) 0.004(4) 0.006(4) 0.012(4)
C19 0.030(4) 0.048(6) 0.025(4) -0.002(4) 0.001(3) -0.003(4)
C20 0.028(4) 0.025(5) 0.036(4) 0.010(3) 0.007(3) -0.004(4)
C21 0.038(5) 0.029(5) 0.034(4) -0.001(3) 0.003(4) 0.001(4)
C22 0.028(4) 0.044(5) 0.032(4) -0.008(4) 0.004(3) -0.003(4)
C23 0.037(4) 0.031(5) 0.032(4) -0.007(4) 0.012(3) -0.009(4)
C24 0.025(4) 0.041(5) 0.036(4) -0.010(4) 0.008(3) -0.007(4)

loop_
_atom_type_symbol
_atom_type_description
_atom_type_scat_dispersion_real
_atom_type_scat_dispersion_imag
_atom_type_scat_source
C C 0.0033 0.0016 'International Tables Vol C Tables 4.2.6.8 and 6.1.1.4'
H H 0.0000 0.0000 'International Tables Vol C Tables 4.2.6.8 and 6.1.1.4'
Co Co 0.3494 0.9721 'International Tables Vol C Tables 4.2.6.8 and 6.1.1.4'
N N 0.0061 0.0033 'International Tables Vol C Tables 4.2.6.8 and 6.1.1.4'
O O 0.0106 0.0060 'International Tables Vol C Tables 4.2.6.8 and 6.1.1.4'

loop_
_geom_angle_atom_site_label_1
_geom_angle_atom_site_label_2
_geom_angle_atom_site_label_3
_geom_angle
_geom_angle_site_symmetry_1
_geom_angle_site_symmetry_3
O1 Co1 O5 90.32(18) . .
O1 Co1 N1 89.60(18) . .
O1 Co1 N3 89.69(19) . .
O4 Co1 O1 177.20(17) 4_565 .
O4 Co1 O5 90.67(17) 4_565 .
O4 Co1 N1 87.75(18) 4_565 .
O4 Co1 N3 92.93(19) 4_565 .
O5 Co1 N1 92.37(19) . .
O5 Co1 N3 89.83(19) . .
O6 Co1 O1 92.05(18) . .
O6 Co1 O4 86.92(18) . 4_565
O6 Co1 O5 177.48(17) . .
O6 Co1 N1 86.81(19) . .
O6 Co1 N3 91.02(19) . .
N3 Co1 N1 177.7(2) . .
C1 O1 Co1 126.9(4) . .
C8 O4 Co1 126.5(4) . 4_566
Co1 O5 H5A 111.3 . .
Co1 O5 H5B 110.2 . .
H5A O5 H5B 102.8 . .
Co1 O6 H6A 110.9 . .
Co1 O6 H6B 109.9 . .
H6A O6 H6B 103.2 . .
C17 N1 Co1 119.6(5) . .
C21 N1 Co1 124.1(5) . .
C21 N1 C17 115.8(6) . .
C22 N2 C23 110.6(5) . .
C22 N2 C24 110.6(5) . .
C23 N2 C24 108.9(5) . .
C9 N3 Co1 119.7(5) . .
C9 N3 C13 116.1(6) . .
C13 N3 Co1 123.5(4) . .
C14 N4 C16 110.7(5) . .
C15 N4 C14 110.9(6) . .
C15 N4 C16 108.4(5) . .
O1 C1 C2 116.4(6) . .
O2 C1 O1 125.3(6) . .
O2 C1 C2 118.3(6) . .
C1 C2 H2 106.3 . .
C1 C2 C7 111.4(6) . .
C3 C2 C1 114.6(6) . .
C3 C2 H2 106.3 . .
C3 C2 C7 111.3(5) . .
C7 C2 H2 106.3 . .
C2 C3 H3A 108.9 . .
C2 C3 H3B 108.9 . .
C2 C3 C4 113.5(6) . .
H3A C3 H3B 107.7 . .
C4 C3 H3A 108.9 . .
C4 C3 H3B 108.9 . .
C3 C4 H4A 109.6 . .
C3 C4 H4B 109.6 . .
C3 C4 C5 110.3(6) . .
H4A C4 H4B 108.1 . .
C5 C4 H4A 109.6 . .
C5 C4 H4B 109.6 . .
C4 C5 H5 108.2 . .
C6 C5 C4 109.8(5) . .
C6 C5 H5 108.2 . .
C6 C5 C8 114.3(6) . .
C8 C5 C4 108.1(6) . .
C8 C5 H5 108.2 . .
C5 C6 H6C 109.8 . .
C5 C6 H6D 109.8 . .
C5 C6 C7 109.2(6) . .
H6C C6 H6D 108.3 . .
C7 C6 H6C 109.8 . .
C7 C6 H6D 109.8 . .
C2 C7 H7A 109.7 . .
C2 C7 H7B 109.7 . .
C6 C7 C2 110.0(6) . .
C6 C7 H7A 109.7 . .
C6 C7 H7B 109.7 . .
H7A C7 H7B 108.2 . .
O3 C8 O4 123.5(6) . .
O3 C8 C5 119.9(6) . .
O4 C8 C5 116.5(7) . .
N3 C9 H9 118.3 . .
N3 C9 C10 123.3(7) . .
C10 C9 H9 118.3 . .
C9 C10 H10 120.0 . .
C11 C10 C9 120.1(7) . .
C11 C10 H10 120.0 . .
C10 C11 C14 121.0(6) . .
C12 C11 C10 116.5(6) . .
C12 C11 C14 122.5(7) . .
C11 C12 H12 119.6 . .
C11 C12 C13 120.8(7) . .
C13 C12 H12 119.6 . .
N3 C13 C12 123.1(7) . .
N3 C13 H13 118.4 . .
C12 C13 H13 118.4 . .
N4 C14 C11 112.3(6) . .
N4 C14 H14A 109.1 . .
N4 C14 H14B 109.1 . .
C11 C14 H14A 109.1 . .
C11 C14 H14B 109.1 . .
H14A C14 H14B 107.9 . .
N4 C15 H15A 109.6 . .
N4 C15 H15B 109.6 . .
N4 C15 C16 110.3(6) . 3_656
H15A C15 H15B 108.1 . .
C16 C15 H15A 109.6 3_656 .
C16 C15 H15B 109.6 3_656 .
N4 C16 C15 110.4(6) . 3_656
N4 C16 H16A 109.6 . .
N4 C16 H16B 109.6 . .
C15 C16 H16A 109.6 3_656 .
C15 C16 H16B 109.6 3_656 .
H16A C16 H16B 108.1 . .
N1 C17 H17 118.6 . .
N1 C17 C18 122.8(7) . .
C18 C17 H17 118.6 . .
C17 C18 H18 119.8 . .
C19 C18 C17 120.4(7) . .
C19 C18 H18 119.8 . .
C18 C19 C20 116.7(6) . .
C18 C19 C22 123.5(7) . .
C20 C19 C22 119.8(7) . .
C19 C20 H20 119.8 . .
C21 C20 C19 120.5(6) . .
C21 C20 H20 119.8 . .
N1 C21 C20 123.7(7) . .
N1 C21 H21 118.1 . .
C20 C21 H21 118.1 . .
N2 C22 C19 113.2(6) . .
N2 C22 H22A 108.9 . .
N2 C22 H22B 108.9 . .
C19 C22 H22A 108.9 . .
C19 C22 H22B 108.9 . .
H22A C22 H22B 107.8 . .
N2 C23 H23A 109.5 . .
N2 C23 H23B 109.5 . .
N2 C23 C24 110.8(6) . 3_765
H23A C23 H23B 108.1 . .
C24 C23 H23A 109.5 3_765 .
C24 C23 H23B 109.5 3_765 .
N2 C24 C23 109.8(6) . 3_765
N2 C24 H24A 109.7 . .
N2 C24 H24B 109.7 . .
C23 C24 H24A 109.7 3_765 .
C23 C24 H24B 109.7 3_765 .
H24A C24 H24B 108.2 . .

loop_
_geom_bond_atom_site_label_1
_geom_bond_atom_site_label_2
_geom_bond_distance
_geom_bond_site_symmetry_2
Co1 O1 2.100(4) .
Co1 O4 2.097(4) 4_565
Co1 O5 2.106(4) .
Co1 O6 2.084(4) .
Co1 N1 2.223(6) .
Co1 N3 2.189(5) .
O1 C1 1.290(8) .
O2 C1 1.246(8) .
O3 C8 1.240(8) .
O4 Co1 2.097(4) 4_566
O4 C8 1.290(7) .
O5 H5A 0.8968 .
O5 H5B 0.8956 .
O6 H6A 0.8908 .
O6 H6B 0.8896 .
N1 C17 1.355(8) .
N1 C21 1.351(8) .
N2 C22 1.452(8) .
N2 C23 1.464(8) .
N2 C24 1.473(8) .
N3 C9 1.325(8) .
N3 C13 1.342(9) .
N4 C14 1.459(8) .
N4 C15 1.448(9) .
N4 C16 1.460(8) .
C1 C2 1.543(9) .
C2 H2 1.0000 .
C2 C3 1.522(9) .
C2 C7 1.558(8) .
C3 H3A 0.9900 .
C3 H3B 0.9900 .
C3 C4 1.528(8) .
C4 H4A 0.9900 .
C4 H4B 0.9900 .
C4 C5 1.535(9) .
C5 H5 1.0000 .
C5 C6 1.521(9) .
C5 C8 1.526(9) .
C6 H6C 0.9900 .
C6 H6D 0.9900 .
C6 C7 1.532(9) .
C7 H7A 0.9900 .
C7 H7B 0.9900 .
C9 H9 0.9500 .
C9 C10 1.395(9) .
C10 H10 0.9500 .
C10 C11 1.370(9) .
C11 C12 1.366(9) .
C11 C14 1.510(9) .
C12 H12 0.9500 .
C12 C13 1.378(9) .
C13 H13 0.9500 .
C14 H14A 0.9900 .
C14 H14B 0.9900 .
C15 H15A 0.9900 .
C15 H15B 0.9900 .
C15 C16 1.517(9) 3_656
C16 C15 1.517(9) 3_656
C16 H16A 0.9900 .
C16 H16B 0.9900 .
C17 H17 0.9500 .
C17 C18 1.398(9) .
C18 H18 0.9500 .
C18 C19 1.373(10) .
C19 C20 1.387(9) .
C19 C22 1.490(9) .
C20 H20 0.9500 .
C20 C21 1.375(9) .
C21 H21 0.9500 .
C22 H22A 0.9900 .
C22 H22B 0.9900 .
C23 H23A 0.9900 .
C23 H23B 0.9900 .
C23 C24 1.509(9) 3_765
C24 C23 1.509(9) 3_765
C24 H24A 0.9900 .
C24 H24B 0.9900 .

loop_
_geom_hbond_atom_site_label_D
_geom_hbond_atom_site_label_H
_geom_hbond_atom_site_label_A
_geom_hbond_distance_DH
_geom_hbond_distance_HA
_geom_hbond_distance_DA
_geom_hbond_angle_DHA
_geom_hbond_site_symmetry_A
O5 H5B O3 0.90 1.82 2.586(6) 142.6 4_565
O6 H6A O1 0.89 2.04 2.746(6) 135.5 1_545
O6 H6B O2 0.89 1.77 2.577(6) 149.1 .
C7 H7B O1 0.99 2.67 3.022(8) 101.0 .
C9 H9 O1 0.95 2.43 3.009(8) 118.8 .
C17 H17 O6 0.95 2.32 2.948(8) 123.0 .

loop_
_geom_torsion_atom_site_label_1
_geom_torsion_atom_site_label_2
_geom_torsion_atom_site_label_3
_geom_torsion_atom_site_label_4
_geom_torsion
_geom_torsion_site_symmetry_1
_geom_torsion_site_symmetry_2
_geom_torsion_site_symmetry_3
_geom_torsion_site_symmetry_4
Co1 O1 C1 O2 5.9(10) . . . .
Co1 O1 C1 C2 -173.6(4) . . . .
Co1 O4 C8 O3 25.0(9) 4_566 . . .
Co1 O4 C8 C5 -149.8(5) 4_566 . . .
Co1 N1 C17 C18 171.3(5) . . . .
Co1 N1 C21 C20 -169.9(5) . . . .
Co1 N3 C9 C10 -168.5(5) . . . .
Co1 N3 C13 C12 168.8(6) . . . .
O1 C1 C2 C3 -169.3(5) . . . .
O1 C1 C2 C7 63.3(8) . . . .
O2 C1 C2 C3 11.1(9) . . . .
O2 C1 C2 C7 -116.3(7) . . . .
N1 C17 C18 C19 -1.2(11) . . . .
N3 C9 C10 C11 -1.2(11) . . . .
C1 C2 C3 C4 -76.7(7) . . . .
C1 C2 C7 C6 75.2(7) . . . .
C2 C3 C4 C5 -52.9(8) . . . .
C3 C2 C7 C6 -53.9(7) . . . .
C3 C4 C5 C6 58.5(7) . . . .
C3 C4 C5 C8 -176.2(6) . . . .
C4 C5 C6 C7 -63.2(7) . . . .
C4 C5 C8 O3 -76.1(8) . . . .
C4 C5 C8 O4 98.9(7) . . . .
C5 C6 C7 C2 60.4(7) . . . .
C6 C5 C8 O3 46.4(9) . . . .
C6 C5 C8 O4 -138.6(6) . . . .
C7 C2 C3 C4 50.7(8) . . . .
C8 C5 C6 C7 175.3(6) . . . .
C9 N3 C13 C12 -1.4(10) . . . .
C9 C10 C11 C12 -0.4(11) . . . .
C9 C10 C11 C14 178.6(7) . . . .
C10 C11 C12 C13 1.1(11) . . . .
C10 C11 C14 N4 -37.5(10) . . . .
C11 C12 C13 N3 -0.1(12) . . . .
C12 C11 C14 N4 141.5(7) . . . .
C13 N3 C9 C10 2.1(10) . . . .
C14 N4 C15 C16 179.3(6) . . . 3_656
C14 N4 C16 C15 -179.1(6) . . . 3_656
C14 C11 C12 C13 -177.9(7) . . . .
C15 N4 C14 C11 -70.4(8) . . . .
C15 N4 C16 C15 59.1(9) . . . 3_656
C16 N4 C14 C11 169.3(6) . . . .
C16 N4 C15 C16 -59.0(9) . . . 3_656
C17 N1 C21 C20 1.5(10) . . . .
C17 C18 C19 C20 1.9(10) . . . .
C17 C18 C19 C22 -176.1(6) . . . .
C18 C19 C20 C21 -1.0(10) . . . .
C18 C19 C22 N2 126.0(8) . . . .
C19 C20 C21 N1 -0.8(11) . . . .
C20 C19 C22 N2 -51.9(9) . . . .
C21 N1 C17 C18 -0.5(10) . . . .
C22 N2 C23 C24 179.2(5) . . . 3_765
C22 N2 C24 C23 -179.8(6) . . . 3_765
C22 C19 C20 C21 177.1(6) . . . .
C23 N2 C22 C19 -68.2(8) . . . .
C23 N2 C24 C23 58.5(8) . . . 3_765
C24 N2 C22 C19 171.1(6) . . . .
C24 N2 C23 C24 -59.1(8) . . . 3_765
